data_7030549
loop_
_publ_author_name
'Hitchcock, Peter B.'
'Lappert, Michael F.'
'Protchenko, Andrey V.'
'Uiterweerd, Patrick G. H.'

_publ_section_title
;
 Synthesis and structures of halides and pseudohalides of
 bis[2,6-bis(dimethylamino)phenyl]tin(IV)
;
_journal_coden_ASTM DTARAF
_journal_issue 2
_journal_name_full 'Dalton Transactions'
_journal_page_first 353
_journal_page_last 361
_journal_paper_doi 10.1039/b813353k
_journal_year 2009
_chemical_compound_source 'synthesis as described'
_chemical_formula_moiety 'C26 H48 N8 Si2 Sn'
_chemical_formula_sum 'C26 H48 N8 Si2 Sn'
_chemical_formula_weight 647.59
_space_group_IT_number 7
_symmetry_cell_setting monoclinic
_symmetry_Int_Tables_number 7
_symmetry_space_group_name_Hall 'P -2yac'
_symmetry_space_group_name_H-M 'P 1 n 1'
_atom_sites_solution_hydrogens geom
_atom_sites_solution_primary direct
_atom_sites_solution_secondary difmap
_audit_conform_dict_location ftp://ftp.iucr.org/cifdics/cif_core.dic
_audit_conform_dict_name cif_core.dic
_audit_conform_dict_version 2.1
_audit_creation_date 2000-10-13T15:48:24-00:00
_audit_creation_method 'WinGX routine CIF_UPDATE'
_cell_angle_alpha 90
_cell_angle_beta 114.313(4)
_cell_angle_gamma 90
_cell_formula_units_Z 2
_cell_length_a 9.5687(6)
_cell_length_b 17.0682(12)
_cell_length_c 11.0296(7)
_cell_measurement_reflns_used 31833
_cell_measurement_temperature 173(2)
_cell_measurement_theta_max 25.028
_cell_measurement_theta_min 3.705
_cell_measurement_wavelength 0.71073
_cell_volume 1641.60(19)
_computing_cell_refinement 'HKL Scalepack (Otwinowski & Minor 1997)'
_computing_data_reduction 'HKL Denzo and Scalepack (Otwinowski & Minor 1997)'
_computing_molecular_graphics 'Ortep-3 for Windows (Farrugia, 1997)'
_computing_publication_material 'WinGX publication routines (Farrugia, 1999)'
_computing_structure_refinement 'SHELXL-97 (Sheldrick, 1997)'
_computing_structure_solution 'SHELXS-97 (Sheldrick, 1997)'
_diffrn_ambient_temperature 173(2)
_diffrn_measured_fraction_theta_full 0.987
_diffrn_measured_fraction_theta_max 0.987
_diffrn_measurement_device KappaCCD
_diffrn_measurement_method CCD
_diffrn_radiation_monochromator graphite
_diffrn_radiation_probe x-ray
_diffrn_radiation_type MoK\a
_diffrn_radiation_wavelength 0.71073
_diffrn_reflns_av_R_equivalents 0.0303
_diffrn_reflns_av_unetI/netI 0.0493
_diffrn_reflns_limit_h_max 9
_diffrn_reflns_limit_h_min -11
_diffrn_reflns_limit_k_max 19
_diffrn_reflns_limit_k_min -20
_diffrn_reflns_limit_l_max 11
_diffrn_reflns_limit_l_min -13
_diffrn_reflns_number 8394
_diffrn_reflns_theta_full 25.03
_diffrn_reflns_theta_max 25.03
_diffrn_reflns_theta_min 3.86
_exptl_absorpt_coefficient_mu 0.879
_exptl_absorpt_correction_T_max 0.729
_exptl_absorpt_correction_T_min 0.703
_exptl_absorpt_correction_type multi-scan
_exptl_absorpt_process_details
;
[c.f. r.h. blessing, acta cryst. (1995), a51, 33-38]
;
_exptl_crystal_colour colourless
_exptl_crystal_density_diffrn 1.31
_exptl_crystal_density_method 'not measured'
_exptl_crystal_description prism
_exptl_crystal_F_000 676
_exptl_crystal_size_max 0.4
_exptl_crystal_size_mid 0.4
_exptl_crystal_size_min 0.3
_refine_diff_density_max 0.687
_refine_diff_density_min -0.974
_refine_diff_density_rms 0.078
_refine_ls_abs_structure_details 'Flack H D (1983), Acta Cryst. A39, 876-881'
_refine_ls_abs_structure_Flack -0.03(2)
_refine_ls_extinction_method none
_refine_ls_goodness_of_fit_ref 1.079
_refine_ls_hydrogen_treatment constr
_refine_ls_matrix_type full
_refine_ls_number_parameters 334
_refine_ls_number_reflns 4890
_refine_ls_number_restraints 2
_refine_ls_restrained_S_all 1.079
_refine_ls_R_factor_all 0.0314
_refine_ls_R_factor_gt 0.0295
_refine_ls_shift/su_max 0
_refine_ls_shift/su_mean 0
_refine_ls_structure_factor_coef Fsqd
_refine_ls_weighting_details 'calc w=1/[\s^2^(Fo^2^)+(0.0322P)^2^+1.1247P] where P=(Fo^2^+2Fc^2^)/3'
_refine_ls_weighting_scheme calc
_refine_ls_wR_factor_gt 0.0757
_refine_ls_wR_factor_ref 0.077
_reflns_number_gt 4719
_reflns_number_total 4890
_reflns_threshold_expression >2sigma(I)
_cod_duplicate_entry 7000263
_cod_data_source_file b813353k.txt
_cod_data_source_block (7)-oct2300
_cod_original_sg_symbol_H-M Pn
_cod_database_code 7030549

loop_
_symmetry_equiv_pos_as_xyz
'x, y, z'
'x+1/2, -y, z+1/2'

loop_
_atom_site_label
_atom_site_type_symbol
_atom_site_fract_x
_atom_site_fract_y
_atom_site_fract_z
_atom_site_U_iso_or_equiv
_atom_site_adp_type
_atom_site_occupancy
_atom_site_symmetry_multiplicity
_atom_site_calc_flag
_atom_site_refinement_flags
Sn Sn 0.15020(3) 0.222784(12) 0.68707(3) 0.02081(9) Uani 1 1 d .
Si1 Si 0.10163(16) 0.38811(7) 0.82236(13) 0.0343(3) Uani 1 1 d .
Si2 Si 0.40465(17) 0.36250(8) 0.80485(14) 0.0368(3) Uani 1 1 d .
N1 N 0.3150(4) 0.1623(2) 0.8510(4) 0.0299(8) Uani 1 1 d .
N2 N 0.3440(4) 0.1790(2) 0.9654(4) 0.0314(9) Uani 1 1 d .
N3 N 0.3788(6) 0.1908(3) 1.0771(4) 0.0480(12) Uani 1 1 d .
N4 N 0.1618(4) 0.0620(2) 0.6069(4) 0.0297(9) Uani 1 1 d .
N5 N 0.2613(5) 0.3156(2) 0.4553(4) 0.0319(9) Uani 1 1 d .
N6 N -0.1558(4) 0.2375(2) 0.4133(4) 0.0255(8) Uani 1 1 d .
N7 N -0.0081(5) 0.1471(2) 0.8723(4) 0.0313(9) Uani 1 1 d .
N8 N 0.2143(4) 0.3337(2) 0.7623(4) 0.0294(9) Uani 1 1 d .
C1 C -0.1077(7) 0.3834(3) 0.7101(7) 0.0572(16) Uani 1 1 d .
H1A H -0.1235 0.4007 0.6206 0.086 Uiso 1 1 calc R
H1B H -0.1649 0.4177 0.7448 0.086 Uiso 1 1 calc R
H1C H -0.1441 0.3294 0.7061 0.086 Uiso 1 1 calc R
C2 C 0.1481(8) 0.4949(3) 0.8326(6) 0.0543(15) Uani 1 1 d .
H2A H 0.1353 0.5139 0.7448 0.081 Uiso 1 1 calc R
H2B H 0.2544 0.5031 0.8964 0.081 Uiso 1 1 calc R
H2C H 0.079 0.5238 0.8619 0.081 Uiso 1 1 calc R
C3 C 0.1305(9) 0.3567(4) 0.9931(7) 0.063(2) Uani 1 1 d .
H3A H 0.2399 0.3589 1.0522 0.094 Uiso 1 1 calc R
H3B H 0.0932 0.3029 0.99 0.094 Uiso 1 1 calc R
H3C H 0.0734 0.3917 1.0268 0.094 Uiso 1 1 calc R
C4 C 0.4186(8) 0.4537(3) 0.7152(6) 0.0549(16) Uani 1 1 d .
H4A H 0.3567 0.4953 0.7301 0.082 Uiso 1 1 calc R
H4B H 0.3804 0.4429 0.6197 0.082 Uiso 1 1 calc R
H4C H 0.5258 0.4706 0.749 0.082 Uiso 1 1 calc R
C5 C 0.5236(7) 0.2853(3) 0.7738(6) 0.0458(14) Uani 1 1 d .
H5A H 0.5185 0.2371 0.82 0.069 Uiso 1 1 calc R
H5B H 0.6302 0.3031 0.8069 0.069 Uiso 1 1 calc R
H5C H 0.4845 0.2751 0.678 0.069 Uiso 1 1 calc R
C6 C 0.5046(7) 0.3830(4) 0.9887(6) 0.0612(17) Uani 1 1 d .
H6A H 0.4481 0.4234 1.0131 0.092 Uiso 1 1 calc R
H6B H 0.6091 0.4014 1.0101 0.092 Uiso 1 1 calc R
H6C H 0.5085 0.3349 1.0386 0.092 Uiso 1 1 calc R
C7 C 0.2061(5) 0.1874(2) 0.5254(4) 0.0263(9) Uani 1 1 d .
C8 C 0.1881(5) 0.1066(3) 0.5069(4) 0.0271(10) Uani 1 1 d .
C9 C 0.2055(6) 0.0705(3) 0.4007(5) 0.0334(12) Uani 1 1 d .
H9 H 0.193 0.0154 0.3883 0.04 Uiso 1 1 calc R
C10 C 0.2413(6) 0.1157(3) 0.3136(4) 0.0377(12) Uani 1 1 d .
H10 H 0.2537 0.0915 0.2412 0.045 Uiso 1 1 calc R
C11 C 0.2591(6) 0.1957(3) 0.3306(5) 0.0348(11) Uani 1 1 d .
H11 H 0.2841 0.2257 0.2697 0.042 Uiso 1 1 calc R
C12 C 0.2411(5) 0.2335(3) 0.4355(5) 0.0269(10) Uani 1 1 d .
C13 C 0.2997(6) 0.0166(3) 0.6891(5) 0.0433(13) Uani 1 1 d .
H13A H 0.2797 -0.0133 0.7562 0.065 Uiso 1 1 calc R
H13B H 0.3858 0.0524 0.7335 0.065 Uiso 1 1 calc R
H13C H 0.3252 -0.0196 0.6323 0.065 Uiso 1 1 calc R
C14 C 0.0271(6) 0.0103(3) 0.5529(5) 0.0423(13) Uani 1 1 d .
H14A H 0.0166 -0.0181 0.6259 0.063 Uiso 1 1 calc R
H14B H 0.0401 -0.0272 0.491 0.063 Uiso 1 1 calc R
H14C H -0.0651 0.0418 0.5057 0.063 Uiso 1 1 calc R
C15 C 0.1183(7) 0.3595(3) 0.4119(6) 0.0471(15) Uani 1 1 d .
H15A H 0.141 0.4155 0.4281 0.071 Uiso 1 1 calc R
H15B H 0.0598 0.3418 0.4619 0.071 Uiso 1 1 calc R
H15C H 0.0578 0.3507 0.3167 0.071 Uiso 1 1 calc R
C16 C 0.3649(8) 0.3517(4) 0.4054(7) 0.0581(16) Uani 1 1 d .
H16A H 0.3713 0.4081 0.4236 0.087 Uiso 1 1 calc R
H16B H 0.3263 0.343 0.3093 0.087 Uiso 1 1 calc R
H16C H 0.467 0.3283 0.4499 0.087 Uiso 1 1 calc R
C17 C -0.0818(5) 0.1880(2) 0.6417(4) 0.0247(9) Uani 1 1 d .
C18 C -0.1925(5) 0.1943(2) 0.5089(4) 0.0257(9) Uani 1 1 d .
C19 C -0.3387(5) 0.1634(3) 0.4738(4) 0.0320(10) Uani 1 1 d .
H19 H -0.413 0.1674 0.3846 0.038 Uiso 1 1 calc R
C20 C -0.3765(5) 0.1267(3) 0.5684(5) 0.0360(11) Uani 1 1 d .
H20 H -0.4759 0.105 0.5435 0.043 Uiso 1 1 calc R
C21 C -0.2691(6) 0.1216(3) 0.6996(5) 0.0349(11) Uani 1 1 d .
H21 H -0.2958 0.0974 0.7647 0.042 Uiso 1 1 calc R
C22 C -0.1232(5) 0.1519(3) 0.7353(4) 0.0299(10) Uani 1 1 d .
C23 C -0.1612(6) 0.1891(3) 0.3023(5) 0.0336(11) Uani 1 1 d .
H23A H -0.1358 0.2212 0.2406 0.05 Uiso 1 1 calc R
H23B H -0.2645 0.1674 0.2558 0.05 Uiso 1 1 calc R
H23C H -0.087 0.1463 0.3361 0.05 Uiso 1 1 calc R
C24 C -0.2587(6) 0.3054(3) 0.3610(5) 0.0375(11) Uani 1 1 d .
H24A H -0.2314 0.3334 0.2962 0.056 Uiso 1 1 calc R
H24B H -0.2479 0.3407 0.4344 0.056 Uiso 1 1 calc R
H24C H -0.365 0.2872 0.3176 0.056 Uiso 1 1 calc R
C25 C -0.0705(7) 0.1710(4) 0.9687(5) 0.0495(14) Uani 1 1 d .
H25A H -0.1126 0.224 0.9475 0.074 Uiso 1 1 calc R
H25B H 0.0116 0.1702 1.0587 0.074 Uiso 1 1 calc R
H25C H -0.1518 0.1345 0.9638 0.074 Uiso 1 1 calc R
C26 C 0.0565(6) 0.0682(3) 0.9019(6) 0.0401(13) Uani 1 1 d .
H26A H 0.1337 0.0661 0.994 0.06 Uiso 1 1 calc R
H26B H 0.1045 0.055 0.8413 0.06 Uiso 1 1 calc R
H26C H -0.0253 0.0305 0.8902 0.06 Uiso 1 1 calc R

loop_
_atom_site_aniso_label
_atom_site_aniso_U_11
_atom_site_aniso_U_22
_atom_site_aniso_U_33
_atom_site_aniso_U_23
_atom_site_aniso_U_13
_atom_site_aniso_U_12
Sn 0.02198(14) 0.02214(12) 0.01599(13) -0.00083(15) 0.00547(9) -0.00114(15)
Si1 0.0462(9) 0.0278(6) 0.0305(7) -0.0052(5) 0.0172(6) 0.0006(6)
Si2 0.0355(8) 0.0382(7) 0.0321(7) -0.0069(6) 0.0094(6) -0.0148(6)
N1 0.029(2) 0.036(2) 0.019(2) -0.0047(16) 0.0034(15) 0.0014(16)
N2 0.027(2) 0.035(2) 0.028(3) 0.0022(17) 0.0072(16) 0.0002(16)
N3 0.054(3) 0.066(3) 0.020(2) 0.000(2) 0.011(2) 0.007(3)
N4 0.030(2) 0.0244(18) 0.0220(19) 0.0007(15) -0.0023(16) 0.0029(15)
N5 0.033(2) 0.037(2) 0.029(2) 0.0052(17) 0.0159(17) -0.0042(17)
N6 0.028(2) 0.0268(18) 0.0198(19) 0.0041(14) 0.0081(15) 0.0038(15)
N7 0.032(2) 0.041(2) 0.0191(19) 0.0087(15) 0.0084(16) -0.0027(17)
N8 0.032(2) 0.0196(17) 0.035(2) -0.0047(15) 0.0110(17) -0.0070(15)
C1 0.044(4) 0.049(3) 0.074(4) -0.014(3) 0.020(3) 0.009(3)
C2 0.073(4) 0.031(3) 0.055(4) -0.009(2) 0.023(3) -0.002(3)
C3 0.087(6) 0.065(4) 0.049(4) 0.011(3) 0.042(4) 0.019(4)
C4 0.065(4) 0.046(3) 0.056(4) -0.009(3) 0.026(3) -0.029(3)
C5 0.029(3) 0.058(3) 0.047(3) 0.002(2) 0.012(2) -0.004(2)
C6 0.048(4) 0.076(4) 0.042(3) -0.015(3) 0.002(3) -0.022(3)
C7 0.021(2) 0.032(2) 0.020(2) -0.0005(17) 0.0022(17) 0.0019(18)
C8 0.020(2) 0.036(2) 0.020(2) -0.0020(18) 0.0026(18) 0.0047(19)
C9 0.036(3) 0.032(2) 0.023(3) -0.011(2) 0.003(2) 0.008(2)
C10 0.033(3) 0.059(3) 0.017(2) -0.006(2) 0.0066(19) 0.014(2)
C11 0.029(3) 0.057(3) 0.017(2) 0.004(2) 0.0090(19) 0.010(2)
C12 0.022(2) 0.039(2) 0.019(2) 0.0031(18) 0.0075(18) 0.0040(18)
C13 0.053(3) 0.037(3) 0.027(3) 0.003(2) 0.003(2) 0.020(2)
C14 0.049(3) 0.031(2) 0.037(3) -0.007(2) 0.009(2) -0.013(2)
C15 0.037(3) 0.035(3) 0.057(4) 0.016(3) 0.007(3) 0.006(2)
C16 0.065(4) 0.070(4) 0.057(4) -0.004(3) 0.042(3) -0.023(3)
C17 0.026(2) 0.023(2) 0.023(2) 0.0010(16) 0.0071(18) 0.0021(17)
C18 0.028(3) 0.0210(19) 0.026(2) -0.0008(17) 0.0092(18) 0.0020(18)
C19 0.021(2) 0.039(2) 0.027(2) 0.0032(19) 0.0007(18) -0.0007(19)
C20 0.023(3) 0.040(3) 0.040(3) 0.006(2) 0.007(2) -0.005(2)
C21 0.031(3) 0.040(2) 0.034(3) 0.009(2) 0.013(2) -0.008(2)
C22 0.032(3) 0.031(2) 0.023(2) 0.0059(18) 0.0078(19) -0.0005(19)
C23 0.033(3) 0.041(3) 0.022(2) -0.004(2) 0.007(2) 0.001(2)
C24 0.035(3) 0.039(3) 0.036(3) 0.013(2) 0.012(2) 0.009(2)
C25 0.046(3) 0.074(4) 0.027(3) 0.002(3) 0.013(2) -0.003(3)
C26 0.036(3) 0.044(3) 0.032(3) 0.015(2) 0.006(2) 0.000(2)

loop_
_atom_type_symbol
_atom_type_description
_atom_type_scat_dispersion_real
_atom_type_scat_dispersion_imag
_atom_type_scat_source
C C 0.0033 0.0016 'International Tables Vol C Tables 4.2.6.8 and 6.1.1.4'
H H 0 0 'International Tables Vol C Tables 4.2.6.8 and 6.1.1.4'
N N 0.0061 0.0033 'International Tables Vol C Tables 4.2.6.8 and 6.1.1.4'
Si Si 0.0817 0.0704 'International Tables Vol C Tables 4.2.6.8 and 6.1.1.4'
Sn Sn -0.6537 1.4246 'International Tables Vol C Tables 4.2.6.8 and 6.1.1.4'

loop_
_geom_angle_atom_site_label_1
_geom_angle_atom_site_label_2
_geom_angle_atom_site_label_3
_geom_angle
N8 Sn N1 96.39(15)
N8 Sn C17 117.15(16)
N1 Sn C17 113.52(16)
N8 Sn C7 117.29(16)
N1 Sn C7 102.67(15)
C17 Sn C7 108.40(16)
N8 Si1 C3 111.9(3)
N8 Si1 C2 111.9(3)
C3 Si1 C2 106.7(3)
N8 Si1 C1 112.7(2)
C3 Si1 C1 109.2(4)
C2 Si1 C1 104.1(3)
N8 Si2 C5 113.5(2)
N8 Si2 C4 112.5(2)
C5 Si2 C4 108.0(3)
N8 Si2 C6 110.6(3)
C5 Si2 C6 104.6(3)
C4 Si2 C6 107.3(3)
N2 N1 Sn 123.1(3)
N3 N2 N1 175.3(5)
C8 N4 C14 114.0(4)
C8 N4 C13 110.7(4)
C14 N4 C13 110.3(4)
C12 N5 C16 115.5(4)
C12 N5 C15 114.0(4)
C16 N5 C15 110.7(5)
C18 N6 C23 112.9(4)
C18 N6 C24 111.3(4)
C23 N6 C24 109.2(4)
C22 N7 C26 110.6(4)
C22 N7 C25 111.9(4)
C26 N7 C25 110.7(4)
Si1 N8 Si2 119.0(2)
Si1 N8 Sn 120.9(2)
Si2 N8 Sn 118.1(2)
C8 C7 C12 120.0(4)
C8 C7 Sn 110.0(3)
C12 C7 Sn 129.7(3)
C7 C8 C9 120.7(4)
C7 C8 N4 117.4(4)
C9 C8 N4 121.8(4)
C10 C9 C8 119.1(4)
C11 C10 C9 120.8(4)
C10 C11 C12 121.3(5)
C11 C12 C7 118.1(4)
C11 C12 N5 121.9(4)
C7 C12 N5 120.0(4)
C22 C17 C18 118.7(4)
C22 C17 Sn 122.2(3)
C18 C17 Sn 118.8(3)
C19 C18 C17 119.8(4)
C19 C18 N6 120.6(4)
C17 C18 N6 119.4(4)
C20 C19 C18 120.4(4)
C19 C20 C21 120.1(4)
C22 C21 C20 119.9(4)
C21 C22 C17 121.1(4)
C21 C22 N7 121.1(4)
C17 C22 N7 117.9(4)

loop_
_geom_bond_atom_site_label_1
_geom_bond_atom_site_label_2
_geom_bond_distance
Sn N8 2.057(3)
Sn N1 2.116(4)
Sn C17 2.148(4)
Sn C7 2.148(5)
Si1 N8 1.747(4)
Si1 C3 1.866(7)
Si1 C2 1.869(5)
Si1 C1 1.873(6)
Si2 N8 1.753(4)
Si2 C5 1.863(6)
Si2 C4 1.879(6)
Si2 C6 1.885(6)
N1 N2 1.209(5)
N2 N3 1.154(6)
N4 C8 1.445(6)
N4 C14 1.470(6)
N4 C13 1.476(6)
N5 C12 1.419(6)
N5 C16 1.454(7)
N5 C15 1.457(7)
N6 C18 1.443(6)
N6 C23 1.459(6)
N6 C24 1.477(6)
N7 C22 1.461(6)
N7 C26 1.462(7)
N7 C25 1.474(7)
C7 C8 1.394(6)
C7 C12 1.410(7)
C8 C9 1.394(7)
C9 C10 1.380(8)
C10 C11 1.379(8)
C11 C12 1.396(7)
C17 C22 1.393(6)
C17 C18 1.415(6)
C18 C19 1.393(7)
C19 C20 1.386(7)
C20 C21 1.390(7)
C21 C22 1.384(7)
